data_7237577
loop_
_publ_author_name
'Xie, Zongliang'
'Su, Tongtong'
'Ubba, Eethamukkala'
'Deng, Huangjun'
'Mao, Zhu'
'Yu, Tao'
'Zheng, Ting'
'Zhang, Yi'
'Liu, Siwei'
'Chi, Zhenguo'

_publ_section_title
;
 Achieving tunable dual-emissive and high-contrast mechanochromic
 materials by manipulating steric hindrance effects
;
_journal_issue 11
_journal_name_full 'Journal of Materials Chemistry C'
_journal_page_first 3300
_journal_paper_doi 10.1039/C8TC06039H
_journal_volume 7
_journal_year 2019
_chemical_formula_moiety 'C31 H21 N O S'
_chemical_formula_sum 'C31 H21 N O S'
_chemical_formula_weight 455.55
_space_group_crystal_system monoclinic
_space_group_IT_number 14
_space_group_name_Hall '-P 2yn'
_space_group_name_H-M_alt 'P 1 21/n 1'
_atom_sites_solution_hydrogens geom
_audit_creation_date 2017-04-17
_audit_creation_method
;
Olex2 1.2
(compiled 2017.03.02 svn.r3394 for OlexSys, GUI svn.r5324)
;
_audit_update_record
;
2018-11-14 deposited with the CCDC.
2019-02-11 downloaded from the CCDC.
;
_cell_angle_alpha 90
_cell_angle_beta 107.887(3)
_cell_angle_gamma 90
_cell_formula_units_Z 4
_cell_length_a 13.8029(4)
_cell_length_b 9.9367(2)
_cell_length_c 16.9651(5)
_cell_measurement_reflns_used 5245
_cell_measurement_temperature 150.00(10)
_cell_measurement_theta_max 74.0850
_cell_measurement_theta_min 4.9470
_cell_volume 2214.38(11)
_computing_cell_refinement 'CrysAlisPro 1.171.38.43 (Rigaku OD, 2015)'
_computing_data_collection 'CrysAlisPro 1.171.38.43 (Rigaku OD, 2015)'
_computing_data_reduction 'CrysAlisPro 1.171.38.43 (Rigaku OD, 2015)'
_computing_molecular_graphics 'Olex2 (Dolomanov et al., 2009)'
_computing_publication_material 'Olex2 (Dolomanov et al., 2009)'
_computing_structure_refinement 'ShelXL (Sheldrick, 2015)'
_diffrn_ambient_environment N~2~
_diffrn_ambient_temperature 150.00(10)
_diffrn_detector 'CCD plate'
_diffrn_detector_area_resol_mean 5.2913
_diffrn_detector_type AtlasS2
_diffrn_measured_fraction_theta_full 0.999
_diffrn_measured_fraction_theta_max 0.968
_diffrn_measurement_details
;
List of Runs (angles in degrees, time in seconds):

  # Type    Start    End  Width  t~exp~   \w     \q     \k     \f   Frames
#--------------------------------------------------------------------------
  1  \w    -43.00  29.00   1.00    1.00    --  -41.89  57.00   0.00   72
  2  \w    -39.00  28.00   1.00    1.00    --  -41.89  77.00 120.00   67
  3  \w   -116.00 -59.00   1.00    1.00    --  -41.89 -37.00  60.00   57
  4  \w     58.00  98.00   1.00    1.00    --   41.89-125.00-120.00   40
  5  \w     25.00 108.00   1.00    2.00    --  107.79 -94.00   0.00   83
  6  \w     80.00 107.00   1.00    2.00    --  107.79 -94.00  60.00   27
  7  \w     35.00  61.00   1.00    2.00    --  107.79 -94.00  60.00   26
  8  \w    118.00 152.00   1.00    2.00    --  107.79  61.00 120.00   34
  9  \w     80.00 166.00   1.00    2.00    --  107.79  61.00 150.00   86
 10  \w     79.00 136.00   1.00    2.00    --  107.79  61.00  30.00   57
 11  \w     95.00 172.00   1.00    2.00    --  107.79 125.00 -30.00   77
 12  \w    108.00 166.00   1.00    2.00    --  107.79 125.00-120.00   58
;
_diffrn_measurement_device 'four-circle diffractometer'
_diffrn_measurement_device_type 'SuperNova, Dual, Cu at zero, AtlasS2'
_diffrn_measurement_method '\w scans'
_diffrn_orient_matrix_type 'CrysAlisPro convention (1999,Acta A55,543-557)'
_diffrn_orient_matrix_UB_11 0.0176959000
_diffrn_orient_matrix_UB_12 -0.0995483000
_diffrn_orient_matrix_UB_13 0.0727314000
_diffrn_orient_matrix_UB_21 -0.0018813000
_diffrn_orient_matrix_UB_22 -0.1181255000
_diffrn_orient_matrix_UB_23 -0.0592147000
_diffrn_orient_matrix_UB_31 0.1159125000
_diffrn_orient_matrix_UB_32 0.0132675000
_diffrn_orient_matrix_UB_33 0.0175955000
_diffrn_radiation_monochromator mirror
_diffrn_radiation_probe x-ray
_diffrn_radiation_type CuK\a
_diffrn_radiation_wavelength 1.54184
_diffrn_reflns_av_R_equivalents 0.0284
_diffrn_reflns_av_unetI/netI 0.0358
_diffrn_reflns_Laue_measured_fraction_full 0.999
_diffrn_reflns_Laue_measured_fraction_max 0.968
_diffrn_reflns_limit_h_max 17
_diffrn_reflns_limit_h_min -14
_diffrn_reflns_limit_k_max 12
_diffrn_reflns_limit_k_min -11
_diffrn_reflns_limit_l_max 21
_diffrn_reflns_limit_l_min -20
_diffrn_reflns_number 8861
_diffrn_reflns_point_group_measured_fraction_full 0.999
_diffrn_reflns_point_group_measured_fraction_max 0.968
_diffrn_reflns_theta_full 67.684
_diffrn_reflns_theta_max 73.974
_diffrn_reflns_theta_min 3.627
_diffrn_source 'micro-focus sealed X-ray tube'
_diffrn_source_type 'SuperNova (Cu) X-ray Source'
_exptl_absorpt_coefficient_mu 1.490
_exptl_absorpt_correction_T_max 1.00000
_exptl_absorpt_correction_T_min 0.17918
_exptl_absorpt_correction_type multi-scan
_exptl_absorpt_process_details
;
CrysAlisPro 1.171.38.43 (Rigaku Oxford Diffraction, 2015)
Empirical absorption correction using spherical harmonics,
 implemented in SCALE3 ABSPACK scaling algorithm.
;
_exptl_crystal_colour yellow
_exptl_crystal_colour_primary yellow
_exptl_crystal_density_diffrn 1.366
_exptl_crystal_description block
_exptl_crystal_F_000 952
_exptl_crystal_recrystallization_method 'Re-crystallisation from solvent: dichloromethane-hexane'
_exptl_crystal_size_max 0.32
_exptl_crystal_size_mid 0.22
_exptl_crystal_size_min 0.2
_refine_diff_density_max 0.272
_refine_diff_density_min -0.320
_refine_diff_density_rms 0.051
_refine_ls_extinction_method none
_refine_ls_goodness_of_fit_ref 1.026
_refine_ls_hydrogen_treatment constr
_refine_ls_matrix_type full
_refine_ls_number_parameters 307
_refine_ls_number_reflns 4358
_refine_ls_number_restraints 0
_refine_ls_restrained_S_all 1.026
_refine_ls_R_factor_all 0.0443
_refine_ls_R_factor_gt 0.0399
_refine_ls_shift/su_max 0.001
_refine_ls_shift/su_mean 0.000
_refine_ls_structure_factor_coef Fsqd
_refine_ls_weighting_details 'w=1/[\s^2^(Fo^2^)+(0.0636P)^2^+0.7713P] where P=(Fo^2^+2Fc^2^)/3'
_refine_ls_weighting_scheme calc
_refine_ls_wR_factor_gt 0.1110
_refine_ls_wR_factor_ref 0.1158
_reflns_Friedel_coverage 0.000
_reflns_number_gt 3941
_reflns_number_total 4358
_reflns_threshold_expression 'I > 2\s(I)'
_cod_data_source_file c8tc06039h2.cif
_cod_data_source_block 17041304
_cod_original_sg_symbol_H-M P21/n
_cod_database_code 7237577
_shelx_shelxl_version_number 2014/7
_chemical_oxdiff_formula 'C H O N S'
_chemical_oxdiff_usercomment OPPh
_shelx_space_group_comment
;
The symmetry employed for this shelxl refinement is uniquely defined
by the following loop, which should always be used as a source of
symmetry information in preference to the above space-group names.
They are only intended as comments.
;
_reflns_odcompleteness_completeness 99.95
_reflns_odcompleteness_iscentric 1
_reflns_odcompleteness_theta 66.97
_olex2_refinement_description
;
1. Fixed Uiso
 At 1.2 times of:
  All C(H) groups
2.a Aromatic/amide H refined with riding coordinates:
 C19(H19), C27(H27), C28(H28), C16(H16), C25(H25), C17(H17), C24(H24),
 C20(H20), C13(H13), C30(H30), C3(H3), C12(H12), C10(H10), C11(H11), C34(H34),
 C6(H6), C33(H33), C31(H31), C4(H4), C5(H5), C32(H32)
;
_olex2_date_sample_data_collection 2017-04-13
_olex2_submission_special_instructions 'No special instructions were received'
_oxdiff_exptl_absorpt_empirical_details
;
Empirical correction (ABSPACK) includes:
- Absorption correction using spherical harmonics
- Frame scaling
;
_oxdiff_exptl_absorpt_empirical_full_max 4.389
_oxdiff_exptl_absorpt_empirical_full_min 0.603

loop_
_space_group_symop_operation_xyz
'x, y, z'
'-x+1/2, y+1/2, -z+1/2'
'-x, -y, -z'
'x-1/2, -y-1/2, z-1/2'

loop_
_atom_site_label
_atom_site_type_symbol
_atom_site_fract_x
_atom_site_fract_y
_atom_site_fract_z
_atom_site_U_iso_or_equiv
_atom_site_adp_type
_atom_site_occupancy
_atom_site_site_symmetry_order
_atom_site_calc_flag
_atom_site_refinement_flags_posn
S8 S -0.05857(3) 1.00514(4) 0.31110(3) 0.02900(13) Uani 1 1 d .
O22 O 0.42385(10) 0.35442(12) 0.58771(7) 0.0345(3) Uani 1 1 d .
N1 N 0.09828(9) 0.79378(13) 0.39746(8) 0.0222(3) Uani 1 1 d .
C15 C 0.16741(11) 0.68353(15) 0.42799(10) 0.0215(3) Uani 1 1 d .
C14 C 0.13698(11) 0.90433(15) 0.36378(9) 0.0205(3) Uani 1 1 d .
C18 C 0.31120(11) 0.47832(15) 0.48044(10) 0.0224(3) Uani 1 1 d .
C29 C 0.58539(11) 0.07340(16) 0.30876(9) 0.0226(3) Uani 1 1 d .
C23 C 0.53726(11) 0.15289(15) 0.36079(9) 0.0218(3) Uani 1 1 d .
C19 C 0.30656(11) 0.58349(16) 0.53384(9) 0.0233(3) Uani 1 1 d .
H19 H 0.3509 0.5843 0.5876 0.028 Uiso 1 1 calc R
C27 C 0.50307(11) 0.19209(16) 0.49036(9) 0.0235(3) Uani 1 1 d .
H27 H 0.5129 0.1677 0.5452 0.028 Uiso 1 1 calc R
C26 C 0.44134(11) 0.30269(15) 0.45739(9) 0.0222(3) Uani 1 1 d .
C28 C 0.54991(11) 0.11796(15) 0.44316(10) 0.0229(3) Uani 1 1 d .
H28 H 0.5901 0.0443 0.4665 0.027 Uiso 1 1 calc R
C16 C 0.16695(11) 0.57536(16) 0.37600(10) 0.0235(3) Uani 1 1 d .
H16 H 0.1185 0.5709 0.3240 0.028 Uiso 1 1 calc R
C2 C 0.01522(11) 0.80915(15) 0.42983(9) 0.0224(3) Uani 1 1 d .
C7 C -0.05900(12) 0.90730(16) 0.39762(10) 0.0245(3) Uani 1 1 d .
C25 C 0.43147(11) 0.34084(15) 0.37597(10) 0.0234(3) Uani 1 1 d .
H25 H 0.3934 0.4165 0.3533 0.028 Uiso 1 1 calc R
C21 C 0.39367(12) 0.37570(15) 0.51335(10) 0.0234(3) Uani 1 1 d .
C17 C 0.23924(12) 0.47358(16) 0.40188(10) 0.0238(3) Uani 1 1 d .
H17 H 0.2396 0.4020 0.3666 0.029 Uiso 1 1 calc R
C24 C 0.47838(11) 0.26592(16) 0.32872(10) 0.0237(3) Uani 1 1 d .
H24 H 0.4703 0.2918 0.2744 0.028 Uiso 1 1 calc R
C9 C 0.07288(12) 1.00977(15) 0.32434(10) 0.0232(3) Uani 1 1 d .
C20 C 0.23642(11) 0.68658(15) 0.50739(10) 0.0234(3) Uani 1 1 d .
H20 H 0.2355 0.7578 0.5427 0.028 Uiso 1 1 calc R
C13 C 0.23864(12) 0.90828(16) 0.36507(10) 0.0246(3) Uani 1 1 d .
H13 H 0.2827 0.8395 0.3909 0.029 Uiso 1 1 calc R
C30 C 0.62384(12) 0.13654(18) 0.25086(10) 0.0294(3) Uani 1 1 d .
H30 H 0.6210 0.2298 0.2460 0.035 Uiso 1 1 calc R
C3 C 0.00355(12) 0.72449(18) 0.49179(10) 0.0291(4) Uani 1 1 d .
H3 H 0.0519 0.6583 0.5138 0.035 Uiso 1 1 calc R
C12 C 0.27473(13) 1.01396(17) 0.32815(10) 0.0292(4) Uani 1 1 d .
H12 H 0.3425 1.0146 0.3292 0.035 Uiso 1 1 calc R
C10 C 0.11011(13) 1.11590(16) 0.28832(10) 0.0285(3) Uani 1 1 d .
H10 H 0.0669 1.1858 0.2631 0.034 Uiso 1 1 calc R
C11 C 0.21108(13) 1.11813(17) 0.28984(10) 0.0301(4) Uani 1 1 d .
H11 H 0.2357 1.1887 0.2654 0.036 Uiso 1 1 calc R
C34 C 0.59194(12) -0.06653(17) 0.31538(11) 0.0285(3) Uani 1 1 d .
H34 H 0.5676 -0.1103 0.3539 0.034 Uiso 1 1 calc R
C6 C -0.14096(12) 0.92197(18) 0.42839(11) 0.0317(4) Uani 1 1 d .
H6 H -0.1886 0.9896 0.4078 0.038 Uiso 1 1 calc R
C33 C 0.63435(14) -0.14106(18) 0.26518(12) 0.0354(4) Uani 1 1 d .
H33 H 0.6383 -0.2342 0.2703 0.043 Uiso 1 1 calc R
C31 C 0.66616(14) 0.0617(2) 0.20060(11) 0.0361(4) Uani 1 1 d .
H31 H 0.6914 0.1047 0.1623 0.043 Uiso 1 1 calc R
C4 C -0.07970(14) 0.7382(2) 0.52089(11) 0.0362(4) Uani 1 1 d .
H4 H -0.0868 0.6805 0.5619 0.043 Uiso 1 1 calc R
C5 C -0.15198(13) 0.8365(2) 0.48958(12) 0.0366(4) Uani 1 1 d .
H5 H -0.2075 0.8452 0.5094 0.044 Uiso 1 1 calc R
C32 C 0.67080(14) -0.0776(2) 0.20764(11) 0.0364(4) Uani 1 1 d .
H32 H 0.6984 -0.1281 0.1736 0.044 Uiso 1 1 calc R

loop_
_atom_site_aniso_label
_atom_site_aniso_U_11
_atom_site_aniso_U_22
_atom_site_aniso_U_33
_atom_site_aniso_U_23
_atom_site_aniso_U_13
_atom_site_aniso_U_12
S8 0.0205(2) 0.0246(2) 0.0413(3) 0.00498(16) 0.00851(18) 0.00452(14)
O22 0.0455(7) 0.0305(6) 0.0269(6) 0.0046(5) 0.0103(5) 0.0124(5)
N1 0.0187(6) 0.0212(6) 0.0291(6) 0.0019(5) 0.0110(5) 0.0017(5)
C15 0.0177(7) 0.0212(7) 0.0285(7) 0.0019(6) 0.0111(6) -0.0002(5)
C14 0.0199(7) 0.0208(7) 0.0210(7) -0.0029(6) 0.0065(6) -0.0027(6)
C18 0.0209(7) 0.0191(7) 0.0290(8) 0.0019(6) 0.0105(6) -0.0010(6)
C29 0.0161(7) 0.0244(8) 0.0253(7) -0.0010(6) 0.0035(6) -0.0003(6)
C23 0.0170(7) 0.0203(7) 0.0267(7) -0.0006(6) 0.0048(6) -0.0032(5)
C19 0.0215(7) 0.0240(7) 0.0244(7) -0.0002(6) 0.0068(6) -0.0018(6)
C27 0.0233(7) 0.0216(7) 0.0248(7) 0.0035(6) 0.0064(6) -0.0006(6)
C26 0.0195(7) 0.0193(7) 0.0276(8) 0.0011(6) 0.0069(6) -0.0012(6)
C28 0.0204(7) 0.0179(7) 0.0289(8) 0.0039(6) 0.0054(6) 0.0020(6)
C16 0.0197(7) 0.0250(7) 0.0256(7) -0.0016(6) 0.0065(6) -0.0005(6)
C2 0.0178(7) 0.0238(7) 0.0268(7) -0.0052(6) 0.0086(6) -0.0031(6)
C7 0.0211(7) 0.0232(7) 0.0304(8) -0.0069(6) 0.0095(6) -0.0029(6)
C25 0.0195(7) 0.0200(7) 0.0297(8) 0.0043(6) 0.0061(6) 0.0021(5)
C21 0.0245(7) 0.0189(7) 0.0270(8) 0.0015(6) 0.0080(6) -0.0013(6)
C17 0.0234(7) 0.0218(7) 0.0275(8) -0.0041(6) 0.0098(6) -0.0019(6)
C24 0.0211(7) 0.0248(7) 0.0246(7) 0.0038(6) 0.0061(6) -0.0009(6)
C9 0.0216(7) 0.0207(7) 0.0267(8) -0.0025(6) 0.0063(6) -0.0014(6)
C20 0.0228(7) 0.0216(7) 0.0274(7) -0.0028(6) 0.0102(6) -0.0009(6)
C13 0.0203(7) 0.0282(8) 0.0248(7) -0.0004(6) 0.0063(6) -0.0016(6)
C30 0.0262(8) 0.0295(8) 0.0332(8) 0.0052(7) 0.0101(7) 0.0027(6)
C3 0.0246(8) 0.0329(9) 0.0317(8) 0.0011(7) 0.0112(7) -0.0026(6)
C12 0.0230(8) 0.0362(9) 0.0294(8) 0.0002(7) 0.0096(7) -0.0068(6)
C10 0.0328(9) 0.0208(7) 0.0312(8) 0.0022(6) 0.0090(7) -0.0003(6)
C11 0.0346(9) 0.0266(8) 0.0310(8) 0.0005(7) 0.0129(7) -0.0098(7)
C34 0.0263(8) 0.0245(8) 0.0354(8) -0.0016(7) 0.0105(7) -0.0028(6)
C6 0.0220(8) 0.0321(9) 0.0427(9) -0.0117(7) 0.0126(7) 0.0010(6)
C33 0.0345(9) 0.0258(8) 0.0462(10) -0.0097(8) 0.0127(8) 0.0001(7)
C31 0.0316(9) 0.0468(11) 0.0326(9) 0.0051(8) 0.0138(7) 0.0059(8)
C4 0.0329(9) 0.0460(10) 0.0352(9) -0.0014(8) 0.0187(8) -0.0087(8)
C5 0.0254(8) 0.0487(11) 0.0417(10) -0.0116(8) 0.0191(8) -0.0057(7)
C32 0.0310(9) 0.0458(11) 0.0334(9) -0.0102(8) 0.0114(7) 0.0056(8)

loop_
_atom_type_symbol
_atom_type_description
_atom_type_scat_dispersion_real
_atom_type_scat_dispersion_imag
_atom_type_scat_source
C C 0.0181 0.0091 'International Tables Vol C Tables 4.2.6.8 and 6.1.1.4'
H H 0.0000 0.0000 'International Tables Vol C Tables 4.2.6.8 and 6.1.1.4'
N N 0.0311 0.0180 'International Tables Vol C Tables 4.2.6.8 and 6.1.1.4'
O O 0.0492 0.0322 'International Tables Vol C Tables 4.2.6.8 and 6.1.1.4'
S S 0.3331 0.5567 'International Tables Vol C Tables 4.2.6.8 and 6.1.1.4'

loop_
_geom_angle_atom_site_label_1
_geom_angle_atom_site_label_2
_geom_angle_atom_site_label_3
_geom_angle
C9 S8 C7 100.10(7)
C14 N1 C15 116.39(11)
C14 N1 C2 121.39(12)
C2 N1 C15 117.77(12)
C16 C15 N1 119.13(14)
C16 C15 C20 120.00(14)
C20 C15 N1 120.84(14)
C9 C14 N1 120.75(13)
C13 C14 N1 121.13(14)
C13 C14 C9 118.04(14)
C19 C18 C21 116.56(14)
C17 C18 C19 118.87(14)
C17 C18 C21 124.55(14)
C30 C29 C23 120.92(14)
C34 C29 C23 120.79(13)
C34 C29 C30 118.28(14)
C28 C23 C29 121.39(14)
C24 C23 C29 120.66(14)
C24 C23 C28 117.95(14)
C18 C19 H19 119.7
C20 C19 C18 120.62(14)
C20 C19 H19 119.7
C26 C27 H27 119.3
C28 C27 H27 119.3
C28 C27 C26 121.47(14)
C27 C26 C25 118.09(14)
C27 C26 C21 117.36(13)
C25 C26 C21 124.50(14)
C23 C28 H28 119.7
C27 C28 C23 120.57(14)
C27 C28 H28 119.7
C15 C16 H16 120.1
C15 C16 C17 119.89(15)
C17 C16 H16 120.1
C7 C2 N1 120.28(14)
C3 C2 N1 121.31(14)
C3 C2 C7 118.37(14)
C2 C7 S8 121.39(11)
C6 C7 S8 117.76(13)
C6 C7 C2 120.59(15)
C26 C25 H25 119.9
C24 C25 C26 120.19(14)
C24 C25 H25 119.9
O22 C21 C18 118.77(14)
O22 C21 C26 119.65(14)
C26 C21 C18 121.56(13)
C18 C17 H17 119.8
C16 C17 C18 120.43(14)
C16 C17 H17 119.8
C23 C24 H24 119.2
C25 C24 C23 121.65(14)
C25 C24 H24 119.2
C14 C9 S8 121.10(11)
C10 C9 S8 117.94(12)
C10 C9 C14 120.74(14)
C15 C20 H20 120.0
C19 C20 C15 120.00(14)
C19 C20 H20 120.0
C14 C13 H13 119.6
C12 C13 C14 120.73(15)
C12 C13 H13 119.6
C29 C30 H30 119.6
C31 C30 C29 120.82(16)
C31 C30 H30 119.6
C2 C3 H3 119.7
C4 C3 C2 120.57(17)
C4 C3 H3 119.7
C13 C12 H12 119.6
C11 C12 C13 120.84(15)
C11 C12 H12 119.6
C9 C10 H10 119.7
C11 C10 C9 120.53(15)
C11 C10 H10 119.7
C12 C11 C10 119.11(15)
C12 C11 H11 120.4
C10 C11 H11 120.4
C29 C34 H34 119.6
C33 C34 C29 120.78(15)
C33 C34 H34 119.6
C7 C6 H6 119.8
C5 C6 C7 120.39(16)
C5 C6 H6 119.8
C34 C33 H33 119.8
C32 C33 C34 120.33(17)
C32 C33 H33 119.8
C30 C31 H31 120.1
C30 C31 C32 119.87(16)
C32 C31 H31 120.1
C3 C4 H4 119.6
C5 C4 C3 120.75(17)
C5 C4 H4 119.6
C6 C5 H5 120.4
C4 C5 C6 119.30(15)
C4 C5 H5 120.3
C33 C32 C31 119.92(16)
C33 C32 H32 120.0
C31 C32 H32 120.0

loop_
_geom_bond_atom_site_label_1
_geom_bond_atom_site_label_2
_geom_bond_distance
S8 C7 1.7621(17)
S8 C9 1.7590(16)
O22 C21 1.219(2)
N1 C15 1.4406(19)
N1 C14 1.4163(19)
N1 C2 1.4233(18)
C15 C16 1.389(2)
C15 C20 1.391(2)
C14 C9 1.402(2)
C14 C13 1.397(2)
C18 C19 1.397(2)
C18 C21 1.502(2)
C18 C17 1.397(2)
C29 C23 1.485(2)
C29 C30 1.400(2)
C29 C34 1.396(2)
C23 C28 1.398(2)
C23 C24 1.395(2)
C19 H19 0.9300
C19 C20 1.386(2)
C27 H27 0.9300
C27 C26 1.398(2)
C27 C28 1.385(2)
C26 C25 1.398(2)
C26 C21 1.498(2)
C28 H28 0.9300
C16 H16 0.9300
C16 C17 1.393(2)
C2 C7 1.398(2)
C2 C3 1.394(2)
C7 C6 1.392(2)
C25 H25 0.9300
C25 C24 1.391(2)
C17 H17 0.9300
C24 H24 0.9300
C9 C10 1.394(2)
C20 H20 0.9300
C13 H13 0.9300
C13 C12 1.391(2)
C30 H30 0.9300
C30 C31 1.389(2)
C3 H3 0.9300
C3 C4 1.390(2)
C12 H12 0.9300
C12 C11 1.384(2)
C10 H10 0.9300
C10 C11 1.386(2)
C11 H11 0.9300
C34 H34 0.9300
C34 C33 1.387(2)
C6 H6 0.9300
C6 C5 1.385(3)
C33 H33 0.9300
C33 C32 1.380(3)
C31 H31 0.9300
C31 C32 1.389(3)
C4 H4 0.9300
C4 C5 1.381(3)
C5 H5 0.9300
C32 H32 0.9300

loop_
_geom_torsion_atom_site_label_1
_geom_torsion_atom_site_label_2
_geom_torsion_atom_site_label_3
_geom_torsion_atom_site_label_4
_geom_torsion
S8 C7 C6 C5 172.08(13)
S8 C9 C10 C11 -173.80(13)
N1 C15 C16 C17 174.36(13)
N1 C15 C20 C19 -176.01(13)
N1 C14 C9 S8 -2.9(2)
N1 C14 C9 C10 -177.44(14)
N1 C14 C13 C12 176.74(14)
N1 C2 C7 S8 5.3(2)
N1 C2 C7 C6 179.34(14)
N1 C2 C3 C4 -177.99(15)
C15 N1 C14 C9 172.99(13)
C15 N1 C14 C13 -3.7(2)
C15 N1 C2 C7 -174.67(14)
C15 N1 C2 C3 3.0(2)
C15 C16 C17 C18 1.1(2)
C14 N1 C15 C16 -94.13(16)
C14 N1 C15 C20 83.66(17)
C14 N1 C2 C7 29.9(2)
C14 N1 C2 C3 -152.52(15)
C14 C9 C10 C11 0.9(2)
C14 C13 C12 C11 0.5(2)
C18 C19 C20 C15 2.3(2)
C29 C23 C28 C27 -178.97(14)
C29 C23 C24 C25 179.13(14)
C29 C30 C31 C32 -0.1(3)
C29 C34 C33 C32 0.0(3)
C23 C29 C30 C31 -178.13(15)
C23 C29 C34 C33 178.20(16)
C19 C18 C21 O22 28.8(2)
C19 C18 C21 C26 -149.33(14)
C19 C18 C17 C16 2.8(2)
C27 C26 C25 C24 3.0(2)
C27 C26 C21 O22 13.6(2)
C27 C26 C21 C18 -168.29(13)
C26 C27 C28 C23 0.6(2)
C26 C25 C24 C23 -0.9(2)
C28 C23 C24 C25 -1.3(2)
C28 C27 C26 C25 -2.8(2)
C28 C27 C26 C21 179.65(14)
C16 C15 C20 C19 1.8(2)
C2 N1 C15 C16 109.18(16)
C2 N1 C15 C20 -73.03(18)
C2 N1 C14 C9 -31.2(2)
C2 N1 C14 C13 152.09(14)
C2 C7 C6 C5 -2.1(2)
C2 C3 C4 C5 -0.5(3)
C7 S8 C9 C14 28.98(14)
C7 S8 C9 C10 -156.33(13)
C7 C2 C3 C4 -0.3(2)
C7 C6 C5 C4 1.3(3)
C25 C26 C21 O22 -163.75(15)
C25 C26 C21 C18 14.4(2)
C21 C18 C19 C20 176.63(13)
C21 C18 C17 C16 -178.44(14)
C21 C26 C25 C24 -179.70(14)
C17 C18 C19 C20 -4.5(2)
C17 C18 C21 O22 -149.97(16)
C17 C18 C21 C26 31.9(2)
C24 C23 C28 C27 1.5(2)
C9 S8 C7 C2 -30.24(14)
C9 S8 C7 C6 155.58(13)
C9 C14 C13 C12 0.0(2)
C9 C10 C11 C12 -0.5(3)
C20 C15 C16 C17 -3.4(2)
C13 C14 C9 S8 173.90(12)
C13 C14 C9 C10 -0.7(2)
C13 C12 C11 C10 -0.2(3)
C30 C29 C23 C28 -143.30(16)
C30 C29 C23 C24 36.2(2)
C30 C29 C34 C33 -0.8(2)
C30 C31 C32 C33 -0.7(3)
C3 C2 C7 S8 -172.37(12)
C3 C2 C7 C6 1.6(2)
C3 C4 C5 C6 0.1(3)
C34 C29 C23 C28 37.8(2)
C34 C29 C23 C24 -142.72(15)
C34 C29 C30 C31 0.8(2)
C34 C33 C32 C31 0.8(3)
